data_7002660
loop_
_publ_author_name
'Crossland, Justin L.'
'Young, Douglas M.'
'Zakharov, Lev N.'
'Tyler, David R.'

_publ_section_title
;
 Precursors to dinitrogen reduction: structures and reactivity of
 trans-[Fe(DMeOPrPE)2(\h2-H2)H]+ and trans-[Fe(DMeOPrPE)2(N2)H]+
;
_journal_issue 42
_journal_name_full 'Dalton Transactions'
_journal_page_first 9253
_journal_paper_doi 10.1039/b911066f
_journal_year 2009
_chemical_formula_sum 'C60 H103 B Fe O8 P4'
_chemical_formula_weight 1142.96
_chemical_name_systematic
;
?
;
_space_group_IT_number 2
_symmetry_cell_setting triclinic
_symmetry_space_group_name_Hall '-P 1'
_symmetry_space_group_name_H-M 'P -1'
_atom_sites_solution_hydrogens difmap
_atom_sites_solution_primary direct
_atom_sites_solution_secondary difmap
_audit_creation_method SHELXLTL
_cell_angle_alpha 90.013(2)
_cell_angle_beta 105.8960(10)
_cell_angle_gamma 103.852(2)
_cell_formula_units_Z 2
_cell_length_a 10.8357(10)
_cell_length_b 16.9005(16)
_cell_length_c 18.2311(17)
_cell_measurement_reflns_used 7905
_cell_measurement_temperature 100(2)
_cell_measurement_theta_max 28.20
_cell_measurement_theta_min 2.33
_cell_volume 3109.8(5)
_computing_cell_refinement 'Bruker SAINT'
_computing_data_collection 'Bruker SMART'
_computing_data_reduction 'Bruker SAINT'
_computing_molecular_graphics 'Bruker SHELXTL'
_computing_publication_material 'Bruker SHELXTL'
_computing_structure_refinement 'Bruker SHELXTL'
_computing_structure_solution 'Bruker SHELXTL'
_diffrn_ambient_temperature 100(2)
_diffrn_measured_fraction_theta_full 0.977
_diffrn_measured_fraction_theta_max 0.977
_diffrn_measurement_device_type 'CCD area detector Bruker Apex'
_diffrn_measurement_method 'phi and omega scans'
_diffrn_radiation_monochromator graphite
_diffrn_radiation_source 'fine-focus sealed tube'
_diffrn_radiation_type MoK\a
_diffrn_radiation_wavelength 0.71073
_diffrn_reflns_av_R_equivalents 0.0130
_diffrn_reflns_av_sigmaI/netI 0.0202
_diffrn_reflns_limit_h_max 13
_diffrn_reflns_limit_h_min -13
_diffrn_reflns_limit_k_max 21
_diffrn_reflns_limit_k_min -19
_diffrn_reflns_limit_l_max 23
_diffrn_reflns_limit_l_min -23
_diffrn_reflns_number 24706
_diffrn_reflns_theta_full 27.00
_diffrn_reflns_theta_max 27.00
_diffrn_reflns_theta_min 1.16
_exptl_absorpt_coefficient_mu 0.396
_exptl_absorpt_correction_T_max 0.9322
_exptl_absorpt_correction_T_min 0.8839
_exptl_absorpt_correction_type multi-scan
_exptl_absorpt_process_details SADABS
_exptl_crystal_colour yellow
_exptl_crystal_density_diffrn 1.221
_exptl_crystal_density_meas 0
_exptl_crystal_density_method 'not measured'
_exptl_crystal_description block
_exptl_crystal_F_000 1236
_exptl_crystal_size_max 0.32
_exptl_crystal_size_mid 0.28
_exptl_crystal_size_min 0.18
_refine_diff_density_max 0.457
_refine_diff_density_min -0.221
_refine_diff_density_rms 0.048
_refine_ls_extinction_method none
_refine_ls_goodness_of_fit_ref 1.025
_refine_ls_hydrogen_treatment refall
_refine_ls_matrix_type full
_refine_ls_number_parameters 1083
_refine_ls_number_reflns 13266
_refine_ls_number_restraints 0
_refine_ls_restrained_S_all 1.025
_refine_ls_R_factor_all 0.0346
_refine_ls_R_factor_gt 0.0311
_refine_ls_shift/su_max 0.001
_refine_ls_shift/su_mean 0.000
_refine_ls_structure_factor_coef Fsqd
_refine_ls_weighting_details 'calc w=1/[\s^2^(Fo^2^)+(0.0475P)^2^+1.1037P] where P=(Fo^2^+2Fc^2^)/3'
_refine_ls_weighting_scheme calc
_refine_ls_wR_factor_gt 0.0811
_refine_ls_wR_factor_ref 0.0842
_reflns_number_gt 11985
_reflns_number_total 13266
_reflns_threshold_expression >2sigma(I)
_cod_data_source_file b911066f.txt
_cod_data_source_block justr2
_cod_depositor_comments
;
The following automatic conversions were performed:
'_symmetry_cell_setting' value 'Triclinic' changed to 'triclinic'
according to '/home/saulius/struct/CIF-dictionaries/cif_core.dic'
dictionary named 'cif_core.dic' version 2.4.1 from 2010-06-29.

Automatic conversion script
Id: cif_fix_enum 1527 2010-12-29 10:47:43Z saulius 
;
_cod_original_sg_symbol_H-M P-1
_cod_database_code 7002660

loop_
_symmetry_equiv_pos_as_xyz
'x, y, z'
'-x, -y, -z'

loop_
_atom_site_label
_atom_site_type_symbol
_atom_site_fract_x
_atom_site_fract_y
_atom_site_fract_z
_atom_site_U_iso_or_equiv
_atom_site_adp_type
_atom_site_occupancy
_atom_site_symmetry_multiplicity
_atom_site_calc_flag
_atom_site_refinement_flags
_atom_site_disorder_assembly
_atom_site_disorder_group
Fe1 Fe 0.25964(18) 0.30138(6) 0.27858(4) 0.01458(17) Uani 0.880(8) 1 d P . .
Fe1A Fe 0.2909(8) 0.3109(3) 0.2731(2) 0.01458(17) Uani 0.120(8) 1 d P . .
P1 P 0.20574(3) 0.420919(19) 0.267955(18) 0.01419(7) Uani 1 1 d . . .
P2 P 0.36671(3) 0.346474(19) 0.399268(18) 0.01468(7) Uani 1 1 d . . .
P3 P 0.33280(3) 0.188779(19) 0.286742(18) 0.01499(7) Uani 1 1 d . . .
P4 P 0.17751(3) 0.264088(19) 0.154833(18) 0.01494(7) Uani 1 1 d . . .
O1 O -0.18512(10) 0.47611(6) 0.26191(6) 0.0257(2) Uani 1 1 d . . .
O2 O 0.51684(10) 0.64622(6) 0.22377(7) 0.0306(2) Uani 1 1 d . . .
O3 O 0.12320(11) 0.25921(7) 0.57107(7) 0.0337(3) Uani 1 1 d . . .
O4 O 0.82726(9) 0.42016(6) 0.51642(6) 0.0239(2) Uani 1 1 d . . .
O5 O 0.26464(11) 0.08425(7) 0.51042(6) 0.0312(2) Uani 1 1 d . . .
O6 O 0.75503(10) 0.16947(7) 0.37425(6) 0.0307(2) Uani 1 1 d . . .
O7 O -0.26916(9) 0.22282(6) 0.12102(6) 0.0241(2) Uani 1 1 d . . .
O8 O 0.55132(10) 0.41821(6) 0.04288(6) 0.0270(2) Uani 1 1 d . . .
C1 C 0.23204(13) 0.46402(8) 0.36545(7) 0.0174(2) Uani 1 1 d . . .
C2 C 0.36635(13) 0.45463(8) 0.41249(7) 0.0174(2) Uani 1 1 d . . .
C3 C 0.23837(13) 0.11914(8) 0.20142(8) 0.0190(3) Uani 1 1 d . . .
C4 C 0.22446(14) 0.17046(8) 0.13252(8) 0.0196(3) Uani 1 1 d . . .
C5 C 0.03700(12) 0.43003(8) 0.22134(7) 0.0168(2) Uani 1 1 d . . .
C6 C -0.07176(13) 0.37459(8) 0.24997(8) 0.0189(3) Uani 1 1 d . . .
C7 C -0.20221(13) 0.39911(9) 0.22426(8) 0.0226(3) Uani 1 1 d . . .
C8 C -0.30138(17) 0.50577(12) 0.23890(11) 0.0338(4) Uani 1 1 d . . .
C9 C 0.30600(13) 0.50376(8) 0.22697(8) 0.0180(3) Uani 1 1 d . . .
C10 C 0.30926(15) 0.59132(8) 0.25040(9) 0.0238(3) Uani 1 1 d . . .
C11 C 0.38567(14) 0.65500(9) 0.21008(9) 0.0261(3) Uani 1 1 d . . .
C12 C 0.59637(17) 0.71281(12) 0.19657(11) 0.0386(4) Uani 1 1 d . . .
C13 C 0.28595(13) 0.29737(8) 0.46992(7) 0.0193(3) Uani 1 1 d . . .
C14 C 0.31840(17) 0.34177(10) 0.54838(9) 0.0306(3) Uani 1 1 d . . .
C15 C 0.26178(17) 0.28585(11) 0.60269(9) 0.0327(3) Uani 1 1 d . . .
C16 C 0.0652(2) 0.20448(13) 0.61870(13) 0.0453(4) Uani 1 1 d . . .
C17 C 0.54082(12) 0.34695(8) 0.44486(7) 0.0171(2) Uani 1 1 d . . .
C18 C 0.64080(13) 0.39380(8) 0.40545(8) 0.0206(3) Uani 1 1 d . . .
C19 C 0.77961(14) 0.38356(9) 0.44049(8) 0.0235(3) Uani 1 1 d . . .
C20 C 0.95529(15) 0.40920(11) 0.55403(10) 0.0323(3) Uani 1 1 d . . .
C21 C 0.31977(13) 0.12293(8) 0.36570(8) 0.0184(3) Uani 1 1 d . . .
C22 C 0.18148(13) 0.09769(8) 0.37727(8) 0.0219(3) Uani 1 1 d . . .
C23 C 0.17639(15) 0.04170(9) 0.44190(9) 0.0280(3) Uani 1 1 d . . .
C24 C 0.2644(2) 0.03638(14) 0.57418(11) 0.0446(5) Uani 1 1 d . . .
C25 C 0.50576(13) 0.19963(8) 0.28672(8) 0.0190(3) Uani 1 1 d . . .
C26 C 0.55077(14) 0.12172(9) 0.27884(9) 0.0254(3) Uani 1 1 d . . .
C27 C 0.70006(15) 0.13927(10) 0.29689(9) 0.0260(3) Uani 1 1 d . . .
C28 C 0.89547(17) 0.18715(12) 0.39619(13) 0.0427(4) Uani 1 1 d . . .
C29 C -0.00262(13) 0.23537(8) 0.11157(7) 0.0182(3) Uani 1 1 d . . .
C30 C -0.08231(13) 0.16474(8) 0.14495(8) 0.0207(3) Uani 1 1 d . . .
C31 C -0.22947(13) 0.15117(8) 0.10613(9) 0.0225(3) Uani 1 1 d . . .
C32 C -0.40094(15) 0.21870(11) 0.07822(11) 0.0326(3) Uani 1 1 d . . .
C33 C 0.22565(13) 0.32955(8) 0.08167(7) 0.0192(3) Uani 1 1 d . . .
C34 C 0.37531(14) 0.36437(9) 0.09676(8) 0.0222(3) Uani 1 1 d . . .
C35 C 0.41513(14) 0.37600(9) 0.02326(8) 0.0248(3) Uani 1 1 d . . .
C36 C 0.60383(17) 0.42043(11) -0.02078(10) 0.0333(3) Uani 1 1 d . . .
B1 B 0.88356(14) 0.16802(9) 0.82291(8) 0.0162(3) Uani 1 1 d . . .
C37 C 0.78898(12) 0.17011(8) 0.73513(7) 0.0168(2) Uani 1 1 d . . .
C38 C 0.69713(14) 0.09912(8) 0.69527(8) 0.0219(3) Uani 1 1 d . . .
C39 C 0.62107(15) 0.09753(9) 0.61995(9) 0.0276(3) Uani 1 1 d . . .
C40 C 0.63260(16) 0.16812(10) 0.58082(9) 0.0304(3) Uani 1 1 d . . .
C41 C 0.72126(15) 0.23941(9) 0.61784(8) 0.0269(3) Uani 1 1 d . . .
C42 C 0.79750(13) 0.23968(8) 0.69302(8) 0.0200(3) Uani 1 1 d . . .
C43 C 0.93375(12) 0.26074(8) 0.86552(7) 0.0163(2) Uani 1 1 d . . .
C44 C 1.03524(13) 0.32055(8) 0.84830(8) 0.0197(3) Uani 1 1 d . . .
C45 C 1.07539(14) 0.40049(8) 0.88031(8) 0.0211(3) Uani 1 1 d . . .
C46 C 1.01586(14) 0.42400(8) 0.93249(8) 0.0209(3) Uani 1 1 d . . .
C47 C 0.91746(13) 0.36649(8) 0.95192(8) 0.0201(3) Uani 1 1 d . . .
C48 C 0.87749(13) 0.28663(8) 0.91882(7) 0.0171(2) Uani 1 1 d . . .
C49 C 0.80030(13) 0.10559(7) 0.87227(7) 0.0168(2) Uani 1 1 d . . .
C50 C 0.66395(13) 0.09594(8) 0.86227(8) 0.0215(3) Uani 1 1 d . . .
C51 C 0.59371(14) 0.04381(9) 0.90426(8) 0.0244(3) Uani 1 1 d . . .
C52 C 0.65768(14) -0.00124(8) 0.95915(8) 0.0222(3) Uani 1 1 d . . .
C53 C 0.79263(14) 0.00807(8) 0.97219(8) 0.0209(3) Uani 1 1 d . . .
C54 C 0.86142(13) 0.06008(8) 0.92942(7) 0.0185(3) Uani 1 1 d . . .
C55 C 1.01312(12) 0.13495(7) 0.81872(7) 0.0167(2) Uani 1 1 d . . .
C56 C 1.13440(13) 0.15579(8) 0.87645(8) 0.0202(3) Uani 1 1 d . . .
C57 C 1.24283(14) 0.12552(9) 0.87463(8) 0.0235(3) Uani 1 1 d . . .
C58 C 1.23371(14) 0.07257(9) 0.81462(9) 0.0250(3) Uani 1 1 d . . .
C59 C 1.11575(14) 0.04993(9) 0.75679(9) 0.0246(3) Uani 1 1 d . . .
C60 C 1.00859(13) 0.08091(8) 0.75922(8) 0.0205(3) Uani 1 1 d . . .
H1 H 0.3888(19) 0.3478(11) 0.2597(11) 0.028(5) Uiso 0.880(8) 1 d P . .
H2 H 0.144(3) 0.2414(19) 0.2963(17) 0.066(9) Uiso 0.880(8) 1 d P . .
H3 H 0.129(3) 0.2788(17) 0.2980(15) 0.049(7) Uiso 0.880(8) 1 d P . .
H1A H 0.2274(15) 0.5195(10) 0.3661(9) 0.021(4) Uiso 1 1 d . . .
H1B H 0.1623(16) 0.4311(10) 0.3845(9) 0.023(4) Uiso 1 1 d . . .
H2A H 0.4344(15) 0.4869(9) 0.3927(9) 0.019(4) Uiso 1 1 d . . .
H2B H 0.3854(16) 0.4707(10) 0.4658(10) 0.025(4) Uiso 1 1 d . . .
H3A H 0.2800(18) 0.0783(11) 0.1977(10) 0.033(5) Uiso 1 1 d . . .
H3B H 0.1540(17) 0.0935(10) 0.2088(9) 0.023(4) Uiso 1 1 d . . .
H4A H 0.3102(18) 0.1873(10) 0.1195(10) 0.030(4) Uiso 1 1 d . . .
H4B H 0.1596(18) 0.1421(11) 0.0878(10) 0.032(5) Uiso 1 1 d . . .
H5A H 0.0382(16) 0.4881(10) 0.2305(9) 0.023(4) Uiso 1 1 d . . .
H5B H 0.0162(16) 0.4188(10) 0.1668(10) 0.025(4) Uiso 1 1 d . . .
H6A H -0.0453(15) 0.3774(9) 0.3051(9) 0.020(4) Uiso 1 1 d . . .
H6B H -0.0842(16) 0.3197(10) 0.2322(9) 0.024(4) Uiso 1 1 d . . .
H7A H -0.2742(16) 0.3576(10) 0.2361(9) 0.025(4) Uiso 1 1 d . . .
H7B H -0.2301(16) 0.4033(10) 0.1671(10) 0.025(4) Uiso 1 1 d . . .
H8A H -0.3253(18) 0.5119(11) 0.1845(11) 0.037(5) Uiso 1 1 d . . .
H8B H -0.2766(18) 0.5566(12) 0.2677(11) 0.038(5) Uiso 1 1 d . . .
H8C H -0.379(2) 0.4666(13) 0.2510(12) 0.049(6) Uiso 1 1 d . . .
H9A H 0.3945(16) 0.4965(9) 0.2392(9) 0.021(4) Uiso 1 1 d . . .
H9B H 0.2706(16) 0.4938(10) 0.1712(10) 0.026(4) Uiso 1 1 d . . .
H10A H 0.2240(19) 0.5993(11) 0.2399(10) 0.037(5) Uiso 1 1 d . . .
H10B H 0.3507(18) 0.6016(11) 0.3058(11) 0.034(5) Uiso 1 1 d . . .
H11A H 0.3860(17) 0.7114(11) 0.2274(10) 0.033(5) Uiso 1 1 d . . .
H11B H 0.3459(18) 0.6487(11) 0.1540(11) 0.035(5) Uiso 1 1 d . . .
H12A H 0.681(2) 0.7028(13) 0.2017(13) 0.057(6) Uiso 1 1 d . . .
H12B H 0.605(2) 0.7624(14) 0.2286(12) 0.051(6) Uiso 1 1 d . . .
H12C H 0.557(2) 0.7153(13) 0.1396(13) 0.054(6) Uiso 1 1 d . . .
H13A H 0.1889(17) 0.2865(10) 0.4464(9) 0.026(4) Uiso 1 1 d . . .
H13B H 0.3043(16) 0.2461(11) 0.4764(9) 0.025(4) Uiso 1 1 d . . .
H14A H 0.2825(19) 0.3936(13) 0.5442(11) 0.045(5) Uiso 1 1 d . . .
H14B H 0.413(2) 0.3577(12) 0.5716(11) 0.040(5) Uiso 1 1 d . . .
H15A H 0.282(2) 0.3160(12) 0.6538(12) 0.048(6) Uiso 1 1 d . . .
H15B H 0.3016(17) 0.2393(11) 0.6109(10) 0.028(4) Uiso 1 1 d . . .
H16A H 0.084(2) 0.2312(14) 0.6703(14) 0.063(7) Uiso 1 1 d . . .
H16B H -0.034(2) 0.1862(14) 0.5912(13) 0.061(7) Uiso 1 1 d . . .
H16C H 0.103(2) 0.1542(14) 0.6230(12) 0.053(6) Uiso 1 1 d . . .
H17A H 0.5445(16) 0.2911(11) 0.4479(9) 0.024(4) Uiso 1 1 d . . .
H17B H 0.5631(15) 0.3669(10) 0.4963(10) 0.021(4) Uiso 1 1 d . . .
H18A H 0.6150(16) 0.3755(10) 0.3537(10) 0.025(4) Uiso 1 1 d . . .
H18B H 0.6430(16) 0.4535(10) 0.4075(9) 0.025(4) Uiso 1 1 d . . .
H19A H 0.8396(17) 0.4084(10) 0.4104(10) 0.030(4) Uiso 1 1 d . . .
H19B H 0.7809(16) 0.3248(10) 0.4433(9) 0.024(4) Uiso 1 1 d . . .
H20A H 0.9522(18) 0.3514(12) 0.5556(10) 0.035(5) Uiso 1 1 d . . .
H20B H 0.9827(18) 0.4360(11) 0.6047(11) 0.034(5) Uiso 1 1 d . . .
H20C H 1.017(2) 0.4328(12) 0.5253(11) 0.043(5) Uiso 1 1 d . . .
H21A H 0.3831(15) 0.1533(9) 0.4110(9) 0.018(4) Uiso 1 1 d . . .
H21B H 0.3488(16) 0.0743(10) 0.3570(9) 0.025(4) Uiso 1 1 d . . .
H22A H 0.1522(16) 0.1461(10) 0.3886(9) 0.024(4) Uiso 1 1 d . . .
H22B H 0.1184(17) 0.0695(10) 0.3322(10) 0.028(4) Uiso 1 1 d . . .
H23A H 0.0839(17) 0.0251(10) 0.4488(10) 0.030(4) Uiso 1 1 d . . .
H23B H 0.2042(17) -0.0086(11) 0.4328(10) 0.033(5) Uiso 1 1 d . . .
H24A H 0.332(2) 0.0686(12) 0.6183(12) 0.043(5) Uiso 1 1 d . . .
H24B H 0.292(2) -0.0153(14) 0.5644(13) 0.060(7) Uiso 1 1 d . . .
H24C H 0.174(2) 0.0230(12) 0.5836(11) 0.044(5) Uiso 1 1 d . . .
H25A H 0.5215(17) 0.2367(11) 0.2451(10) 0.032(5) Uiso 1 1 d . . .
H25B H 0.5588(16) 0.2303(10) 0.3329(10) 0.024(4) Uiso 1 1 d . . .
H26A H 0.5099(18) 0.0956(11) 0.2269(11) 0.037(5) Uiso 1 1 d . . .
H26B H 0.5249(18) 0.0833(11) 0.3131(11) 0.034(5) Uiso 1 1 d . . .
H27A H 0.7281(17) 0.0896(11) 0.2900(10) 0.033(5) Uiso 1 1 d . . .
H27B H 0.7334(17) 0.1786(11) 0.2648(10) 0.029(4) Uiso 1 1 d . . .
H28A H 0.925(2) 0.2062(14) 0.4504(14) 0.063(7) Uiso 1 1 d . . .
H28B H 0.935(3) 0.2297(16) 0.3620(15) 0.076(8) Uiso 1 1 d . . .
H28C H 0.923(2) 0.1355(14) 0.3915(12) 0.055(6) Uiso 1 1 d . . .
H29A H -0.0170(15) 0.2217(10) 0.0586(10) 0.022(4) Uiso 1 1 d . . .
H29B H -0.0326(16) 0.2838(10) 0.1158(9) 0.024(4) Uiso 1 1 d . . .
H30A H -0.0648(15) 0.1749(10) 0.2002(10) 0.022(4) Uiso 1 1 d . . .
H30B H -0.0578(16) 0.1150(11) 0.1369(10) 0.028(4) Uiso 1 1 d . . .
H31A H -0.2820(15) 0.1042(10) 0.1255(9) 0.019(4) Uiso 1 1 d . . .
H31B H -0.2478(16) 0.1413(10) 0.0502(10) 0.022(4) Uiso 1 1 d . . .
H32A H -0.4650(19) 0.1735(12) 0.0927(11) 0.039(5) Uiso 1 1 d . . .
H32B H -0.4194(18) 0.2725(12) 0.0893(11) 0.039(5) Uiso 1 1 d . . .
H32C H -0.4096(18) 0.2086(11) 0.0249(11) 0.034(5) Uiso 1 1 d . . .
H33A H 0.1807(16) 0.3736(10) 0.0758(9) 0.026(4) Uiso 1 1 d . . .
H33B H 0.1907(16) 0.2959(10) 0.0332(10) 0.026(4) Uiso 1 1 d . . .
H34A H 0.4042(16) 0.4174(11) 0.1267(9) 0.026(4) Uiso 1 1 d . . .
H34B H 0.4246(17) 0.3266(11) 0.1285(10) 0.031(4) Uiso 1 1 d . . .
H35A H 0.4002(17) 0.3227(11) -0.0046(10) 0.029(4) Uiso 1 1 d . . .
H35B H 0.3598(17) 0.4070(11) -0.0115(10) 0.031(4) Uiso 1 1 d . . .
H36A H 0.5478(19) 0.4414(12) -0.0668(12) 0.041(5) Uiso 1 1 d . . .
H36B H 0.6948(18) 0.4572(11) -0.0057(10) 0.031(4) Uiso 1 1 d . . .
H36C H 0.6057(19) 0.3635(12) -0.0368(11) 0.043(5) Uiso 1 1 d . . .
H38 H 0.6875(16) 0.0508(11) 0.7200(10) 0.026(4) Uiso 1 1 d . . .
H39 H 0.5614(18) 0.0471(12) 0.5953(11) 0.036(5) Uiso 1 1 d . . .
H40 H 0.5799(19) 0.1657(12) 0.5291(11) 0.042(5) Uiso 1 1 d . . .
H41 H 0.7312(17) 0.2866(11) 0.5918(10) 0.031(4) Uiso 1 1 d . . .
H42 H 0.8565(16) 0.2899(10) 0.7153(9) 0.024(4) Uiso 1 1 d . . .
H44 H 1.0802(16) 0.3067(10) 0.8130(10) 0.027(4) Uiso 1 1 d . . .
H45 H 1.1441(16) 0.4378(10) 0.8665(9) 0.024(4) Uiso 1 1 d . . .
H46 H 1.0428(16) 0.4790(11) 0.9553(9) 0.026(4) Uiso 1 1 d . . .
H47 H 0.8723(15) 0.3799(9) 0.9869(9) 0.020(4) Uiso 1 1 d . . .
H48 H 0.8098(15) 0.2495(9) 0.9331(8) 0.013(3) Uiso 1 1 d . . .
H50 H 0.6157(16) 0.1256(10) 0.8258(9) 0.023(4) Uiso 1 1 d . . .
H51 H 0.5027(18) 0.0397(11) 0.8937(10) 0.032(5) Uiso 1 1 d . . .
H52 H 0.6101(16) -0.0356(10) 0.9861(10) 0.026(4) Uiso 1 1 d . . .
H53 H 0.8393(16) -0.0208(10) 1.0125(10) 0.026(4) Uiso 1 1 d . . .
H54 H 0.9524(16) 0.0629(9) 0.9383(9) 0.019(4) Uiso 1 1 d . . .
H56 H 1.1445(16) 0.1906(10) 0.9175(10) 0.024(4) Uiso 1 1 d . . .
H57 H 1.3226(16) 0.1421(10) 0.9144(9) 0.024(4) Uiso 1 1 d . . .
H58 H 1.3077(18) 0.0522(10) 0.8121(10) 0.030(4) Uiso 1 1 d . . .
H59 H 1.1078(16) 0.0129(10) 0.7135(10) 0.029(4) Uiso 1 1 d . . .
H60 H 0.9291(16) 0.0657(10) 0.7174(9) 0.024(4) Uiso 1 1 d . . .

loop_
_atom_site_aniso_label
_atom_site_aniso_U_11
_atom_site_aniso_U_22
_atom_site_aniso_U_33
_atom_site_aniso_U_23
_atom_site_aniso_U_13
_atom_site_aniso_U_12
Fe1 0.0175(4) 0.01232(15) 0.01286(12) -0.00053(10) 0.00076(16) 0.0058(2)
Fe1A 0.0175(4) 0.01232(15) 0.01286(12) -0.00053(10) 0.00076(16) 0.0058(2)
P1 0.01554(15) 0.01253(15) 0.01451(15) 0.00071(11) 0.00330(12) 0.00462(11)
P2 0.01597(15) 0.01294(15) 0.01344(15) 0.00022(12) 0.00188(12) 0.00306(11)
P3 0.01566(15) 0.01271(15) 0.01558(15) -0.00007(12) 0.00168(12) 0.00475(11)
P4 0.01605(15) 0.01517(15) 0.01329(15) 0.00005(12) 0.00232(12) 0.00540(12)
O1 0.0235(5) 0.0263(5) 0.0302(5) 0.0000(4) 0.0073(4) 0.0119(4)
O2 0.0194(5) 0.0278(5) 0.0424(6) 0.0147(5) 0.0087(4) 0.0020(4)
O3 0.0338(6) 0.0363(6) 0.0393(6) 0.0149(5) 0.0215(5) 0.0117(5)
O4 0.0184(5) 0.0265(5) 0.0250(5) -0.0041(4) 0.0030(4) 0.0058(4)
O5 0.0357(6) 0.0328(6) 0.0258(5) 0.0091(4) 0.0109(5) 0.0070(5)
O6 0.0211(5) 0.0390(6) 0.0314(6) -0.0001(5) 0.0025(4) 0.0122(4)
O7 0.0188(5) 0.0204(5) 0.0306(5) -0.0051(4) 0.0023(4) 0.0056(4)
O8 0.0235(5) 0.0317(6) 0.0273(5) 0.0008(4) 0.0115(4) 0.0047(4)
C1 0.0207(6) 0.0147(6) 0.0174(6) -0.0011(5) 0.0055(5) 0.0053(5)
C2 0.0211(6) 0.0132(6) 0.0160(6) -0.0017(5) 0.0034(5) 0.0028(5)
C3 0.0198(6) 0.0152(6) 0.0200(6) -0.0025(5) 0.0011(5) 0.0061(5)
C4 0.0223(7) 0.0189(6) 0.0176(6) -0.0040(5) 0.0033(5) 0.0077(5)
C5 0.0165(6) 0.0161(6) 0.0178(6) 0.0021(5) 0.0031(5) 0.0059(5)
C6 0.0183(6) 0.0170(6) 0.0210(7) 0.0007(5) 0.0055(5) 0.0040(5)
C7 0.0173(6) 0.0237(7) 0.0253(7) 0.0012(6) 0.0053(5) 0.0034(5)
C8 0.0323(8) 0.0426(10) 0.0379(9) 0.0129(8) 0.0163(7) 0.0231(7)
C9 0.0170(6) 0.0165(6) 0.0216(6) 0.0015(5) 0.0075(5) 0.0037(5)
C10 0.0253(7) 0.0156(6) 0.0330(8) 0.0024(6) 0.0130(6) 0.0044(5)
C11 0.0237(7) 0.0204(7) 0.0354(8) 0.0081(6) 0.0100(6) 0.0060(5)
C12 0.0274(8) 0.0390(10) 0.0420(10) 0.0145(8) 0.0085(7) -0.0045(7)
C13 0.0204(7) 0.0180(6) 0.0178(6) 0.0014(5) 0.0054(5) 0.0018(5)
C14 0.0371(9) 0.0286(8) 0.0216(7) -0.0037(6) 0.0121(6) -0.0050(7)
C15 0.0391(9) 0.0351(9) 0.0214(7) 0.0020(6) 0.0116(6) 0.0010(7)
C16 0.0468(11) 0.0462(11) 0.0547(12) 0.0201(9) 0.0332(10) 0.0118(9)
C17 0.0167(6) 0.0165(6) 0.0159(6) 0.0006(5) 0.0013(5) 0.0040(5)
C18 0.0228(7) 0.0183(6) 0.0193(6) -0.0009(5) 0.0059(5) 0.0023(5)
C19 0.0208(7) 0.0233(7) 0.0268(7) -0.0052(6) 0.0094(6) 0.0030(5)
C20 0.0202(7) 0.0346(9) 0.0388(9) 0.0031(7) 0.0027(7) 0.0071(6)
C21 0.0200(6) 0.0155(6) 0.0198(6) 0.0024(5) 0.0049(5) 0.0053(5)
C22 0.0198(6) 0.0179(6) 0.0258(7) -0.0004(5) 0.0055(5) 0.0018(5)
C23 0.0275(8) 0.0228(7) 0.0350(8) 0.0055(6) 0.0136(6) 0.0030(6)
C24 0.0415(10) 0.0601(13) 0.0388(10) 0.0262(9) 0.0183(8) 0.0167(9)
C25 0.0176(6) 0.0184(6) 0.0210(6) 0.0009(5) 0.0045(5) 0.0056(5)
C26 0.0223(7) 0.0226(7) 0.0318(8) -0.0041(6) 0.0064(6) 0.0078(5)
C27 0.0248(7) 0.0283(8) 0.0299(8) 0.0028(6) 0.0111(6) 0.0119(6)
C28 0.0224(8) 0.0415(10) 0.0582(12) 0.0050(9) -0.0003(8) 0.0102(7)
C29 0.0168(6) 0.0205(6) 0.0158(6) -0.0004(5) 0.0013(5) 0.0055(5)
C30 0.0197(6) 0.0180(6) 0.0224(7) 0.0005(5) 0.0031(5) 0.0046(5)
C31 0.0196(6) 0.0168(6) 0.0283(7) -0.0034(5) 0.0034(5) 0.0030(5)
C32 0.0197(7) 0.0320(8) 0.0429(10) -0.0049(7) 0.0021(7) 0.0082(6)
C33 0.0204(6) 0.0208(6) 0.0171(6) 0.0034(5) 0.0053(5) 0.0064(5)
C34 0.0212(7) 0.0241(7) 0.0226(7) 0.0022(6) 0.0073(5) 0.0069(5)
C35 0.0228(7) 0.0280(7) 0.0243(7) 0.0015(6) 0.0084(6) 0.0057(6)
C36 0.0316(8) 0.0367(9) 0.0367(9) 0.0024(7) 0.0196(7) 0.0066(7)
B1 0.0169(7) 0.0150(6) 0.0164(6) 0.0011(5) 0.0043(5) 0.0042(5)
C37 0.0169(6) 0.0179(6) 0.0174(6) 0.0019(5) 0.0051(5) 0.0075(5)
C38 0.0231(7) 0.0185(6) 0.0226(7) 0.0031(5) 0.0032(5) 0.0063(5)
C39 0.0277(7) 0.0242(7) 0.0249(7) -0.0006(6) -0.0016(6) 0.0055(6)
C40 0.0311(8) 0.0334(8) 0.0209(7) 0.0045(6) -0.0040(6) 0.0105(6)
C41 0.0301(8) 0.0262(7) 0.0249(7) 0.0096(6) 0.0059(6) 0.0100(6)
C42 0.0212(6) 0.0187(6) 0.0210(6) 0.0022(5) 0.0063(5) 0.0062(5)
C43 0.0172(6) 0.0152(6) 0.0153(6) 0.0029(5) 0.0014(5) 0.0050(5)
C44 0.0224(6) 0.0182(6) 0.0196(6) 0.0024(5) 0.0077(5) 0.0053(5)
C45 0.0218(7) 0.0166(6) 0.0235(7) 0.0042(5) 0.0063(5) 0.0023(5)
C46 0.0243(7) 0.0144(6) 0.0213(6) -0.0005(5) 0.0019(5) 0.0049(5)
C47 0.0222(6) 0.0212(7) 0.0173(6) -0.0003(5) 0.0041(5) 0.0079(5)
C48 0.0170(6) 0.0167(6) 0.0167(6) 0.0035(5) 0.0031(5) 0.0043(5)
C49 0.0202(6) 0.0125(6) 0.0167(6) -0.0018(5) 0.0046(5) 0.0028(5)
C50 0.0199(6) 0.0227(7) 0.0201(6) 0.0034(5) 0.0033(5) 0.0047(5)
C51 0.0182(7) 0.0281(7) 0.0237(7) 0.0000(6) 0.0053(5) 0.0005(5)
C52 0.0288(7) 0.0168(6) 0.0200(6) 0.0003(5) 0.0107(6) -0.0007(5)
C53 0.0311(7) 0.0159(6) 0.0188(6) 0.0025(5) 0.0094(5) 0.0088(5)
C54 0.0206(6) 0.0174(6) 0.0188(6) 0.0008(5) 0.0064(5) 0.0065(5)
C55 0.0181(6) 0.0135(6) 0.0191(6) 0.0053(5) 0.0066(5) 0.0032(5)
C56 0.0216(7) 0.0191(6) 0.0192(6) 0.0027(5) 0.0047(5) 0.0047(5)
C57 0.0184(6) 0.0244(7) 0.0255(7) 0.0089(6) 0.0033(5) 0.0046(5)
C58 0.0211(7) 0.0238(7) 0.0342(8) 0.0097(6) 0.0115(6) 0.0092(5)
C59 0.0266(7) 0.0221(7) 0.0282(7) -0.0002(6) 0.0101(6) 0.0090(6)
C60 0.0200(6) 0.0199(6) 0.0210(6) 0.0006(5) 0.0044(5) 0.0054(5)

loop_
_atom_type_symbol
_atom_type_description
_atom_type_scat_dispersion_real
_atom_type_scat_dispersion_imag
_atom_type_scat_source
C C 0.0033 0.0016 'International Tables Vol C Tables 4.2.6.8 and 6.1.1.4'
H H 0.0000 0.0000 'International Tables Vol C Tables 4.2.6.8 and 6.1.1.4'
B B 0.0013 0.0007 'International Tables Vol C Tables 4.2.6.8 and 6.1.1.4'
O O 0.0106 0.0060 'International Tables Vol C Tables 4.2.6.8 and 6.1.1.4'
P P 0.1023 0.0942 'International Tables Vol C Tables 4.2.6.8 and 6.1.1.4'
Fe Fe 0.3463 0.8444 'International Tables Vol C Tables 4.2.6.8 and 6.1.1.4'

loop_
_geom_angle_atom_site_label_1
_geom_angle_atom_site_label_2
_geom_angle_atom_site_label_3
_geom_angle
_geom_angle_site_symmetry_1
_geom_angle_site_symmetry_3
_geom_angle_publ_flag
P4 Fe1 P3 85.37(2) . . ?
P4 Fe1 P2 172.49(11) . . ?
P3 Fe1 P2 93.986(19) . . ?
P4 Fe1 P1 94.43(2) . . ?
P3 Fe1 P1 174.09(11) . . ?
P2 Fe1 P1 85.440(17) . . ?
P4 Fe1 H1 86.7(7) . . ?
P3 Fe1 H1 88.8(7) . . ?
P2 Fe1 H1 85.8(7) . . ?
P1 Fe1 H1 85.3(7) . . ?
P4 Fe1 H2 91.3(11) . . ?
P3 Fe1 H2 79.9(12) . . ?
P2 Fe1 H2 96.0(11) . . ?
P1 Fe1 H2 106.0(12) . . ?
H1 Fe1 H2 168.7(13) . . ?
P4 Fe1 H3 96.5(10) . . ?
P3 Fe1 H3 106.2(11) . . ?
P2 Fe1 H3 90.8(10) . . ?
P1 Fe1 H3 79.7(11) . . ?
H1 Fe1 H3 164.8(13) . . ?
H2 Fe1 H3 26.5(13) . . ?
P4 Fe1A P3 85.66(12) . . ?
P4 Fe1A P2 168.0(5) . . ?
P3 Fe1A P2 93.41(14) . . ?
P4 Fe1A P1 93.90(14) . . ?
P3 Fe1A P1 166.5(5) . . ?
P2 Fe1A P1 84.22(13) . . ?
P4 Fe1A H1 97.5(10) . . ?
P3 Fe1A H1 99.9(10) . . ?
P2 Fe1A H1 94.5(10) . . ?
P1 Fe1A H1 93.5(10) . . ?
P4 Fe1A H2 82.7(9) . . ?
P3 Fe1A H2 73.2(10) . . ?
P2 Fe1A H2 85.6(9) . . ?
P1 Fe1A H2 93.3(10) . . ?
H1 Fe1A H2 173.1(13) . . ?
P4 Fe1A H3 86.8(8) . . ?
P3 Fe1A H3 94.2(9) . . ?
P2 Fe1A H3 81.4(8) . . ?
P1 Fe1A H3 72.2(9) . . ?
H1 Fe1A H3 165.5(13) . . ?
H2 Fe1A H3 21.2(11) . . ?
C5 P1 C1 101.15(6) . . ?
C5 P1 C9 101.63(6) . . ?
C1 P1 C9 102.81(6) . . ?
C5 P1 Fe1 122.81(6) . . ?
C1 P1 Fe1 107.35(5) . . ?
C9 P1 Fe1 118.23(7) . . ?
C5 P1 Fe1A 129.57(17) . . ?
C1 P1 Fe1A 109.88(11) . . ?
C9 P1 Fe1A 108.7(2) . . ?
Fe1 P1 Fe1A 9.64(18) . . ?
C13 P2 C17 101.53(6) . . ?
C13 P2 C2 102.98(6) . . ?
C17 P2 C2 102.63(6) . . ?
C13 P2 Fe1 114.47(7) . . ?
C17 P2 Fe1 123.81(6) . . ?
C2 P2 Fe1 109.02(4) . . ?
C13 P2 Fe1A 123.7(2) . . ?
C17 P2 Fe1A 116.1(2) . . ?
C2 P2 Fe1A 107.37(11) . . ?
Fe1 P2 Fe1A 9.68(18) . . ?
C21 P3 C25 102.02(6) . . ?
C21 P3 C3 102.87(6) . . ?
C25 P3 C3 102.97(6) . . ?
C21 P3 Fe1 120.39(6) . . ?
C25 P3 Fe1 117.40(7) . . ?
C3 P3 Fe1 109.00(5) . . ?
C21 P3 Fe1A 127.43(18) . . ?
C25 P3 Fe1A 107.9(2) . . ?
C3 P3 Fe1A 110.97(11) . . ?
Fe1 P3 Fe1A 9.77(19) . . ?
C29 P4 C33 98.96(6) . . ?
C29 P4 C4 101.75(6) . . ?
C33 P4 C4 100.77(6) . . ?
C29 P4 Fe1A 129.0(2) . . ?
C33 P4 Fe1A 113.9(2) . . ?
C4 P4 Fe1A 108.54(11) . . ?
C29 P4 Fe1 119.87(7) . . ?
C33 P4 Fe1 122.01(6) . . ?
C4 P4 Fe1 110.20(5) . . ?
Fe1A P4 Fe1 9.80(19) . . ?
C7 O1 C8 112.09(12) . . ?
C11 O2 C12 110.78(12) . . ?
C15 O3 C16 110.91(14) . . ?
C19 O4 C20 111.58(11) . . ?
C24 O5 C23 111.95(14) . . ?
C27 O6 C28 111.68(13) . . ?
C32 O7 C31 111.51(11) . . ?
C35 O8 C36 111.90(12) . . ?
C2 C1 P1 106.72(9) . . ?
C2 C1 H1A 111.7(9) . . ?
P1 C1 H1A 112.1(9) . . ?
C2 C1 H1B 110.2(10) . . ?
P1 C1 H1B 106.5(9) . . ?
H1A C1 H1B 109.5(13) . . ?
C1 C2 P2 107.06(8) . . ?
C1 C2 H2A 109.4(9) . . ?
P2 C2 H2A 107.6(9) . . ?
C1 C2 H2B 112.9(10) . . ?
P2 C2 H2B 110.7(10) . . ?
H2A C2 H2B 109.1(13) . . ?
C4 C3 P3 107.44(9) . . ?
C4 C3 H3A 113.0(11) . . ?
P3 C3 H3A 110.2(11) . . ?
C4 C3 H3B 111.8(10) . . ?
P3 C3 H3B 107.1(10) . . ?
H3A C3 H3B 107.1(14) . . ?
C3 C4 P4 109.58(9) . . ?
C3 C4 H4A 110.5(10) . . ?
P4 C4 H4A 108.1(10) . . ?
C3 C4 H4B 113.0(11) . . ?
P4 C4 H4B 108.4(11) . . ?
H4A C4 H4B 107.1(14) . . ?
C6 C5 P1 114.95(9) . . ?
C6 C5 H5A 109.9(9) . . ?
P1 C5 H5A 106.0(9) . . ?
C6 C5 H5B 108.5(10) . . ?
P1 C5 H5B 109.9(10) . . ?
H5A C5 H5B 107.4(13) . . ?
C7 C6 C5 112.31(11) . . ?
C7 C6 H6A 107.6(9) . . ?
C5 C6 H6A 109.9(9) . . ?
C7 C6 H6B 109.7(10) . . ?
C5 C6 H6B 109.4(10) . . ?
H6A C6 H6B 107.8(13) . . ?
O1 C7 C6 108.04(11) . . ?
O1 C7 H7A 110.8(10) . . ?
C6 C7 H7A 110.8(9) . . ?
O1 C7 H7B 109.4(9) . . ?
C6 C7 H7B 111.3(9) . . ?
H7A C7 H7B 106.4(13) . . ?
O1 C8 H8A 110.6(11) . . ?
O1 C8 H8B 103.3(12) . . ?
H8A C8 H8B 112.1(16) . . ?
O1 C8 H8C 111.0(12) . . ?
H8A C8 H8C 107.9(16) . . ?
H8B C8 H8C 111.8(16) . . ?
C10 C9 P1 116.79(9) . . ?
C10 C9 H9A 110.2(9) . . ?
P1 C9 H9A 107.8(9) . . ?
C10 C9 H9B 109.6(10) . . ?
P1 C9 H9B 106.1(10) . . ?
H9A C9 H9B 105.8(13) . . ?
C11 C10 C9 113.29(12) . . ?
C11 C10 H10A 106.8(11) . . ?
C9 C10 H10A 111.4(11) . . ?
C11 C10 H10B 108.6(11) . . ?
C9 C10 H10B 108.7(11) . . ?
H10A C10 H10B 107.9(15) . . ?
O2 C11 C10 109.78(12) . . ?
O2 C11 H11A 110.8(10) . . ?
C10 C11 H11A 110.7(10) . . ?
O2 C11 H11B 106.7(11) . . ?
C10 C11 H11B 111.8(11) . . ?
H11A C11 H11B 107.0(14) . . ?
O2 C12 H12A 109.1(14) . . ?
O2 C12 H12B 107.1(12) . . ?
H12A C12 H12B 110.2(18) . . ?
O2 C12 H12C 109.9(12) . . ?
H12A C12 H12C 104.9(18) . . ?
H12B C12 H12C 115.5(17) . . ?
C14 C13 P2 118.92(10) . . ?
C14 C13 H13A 107.8(9) . . ?
P2 C13 H13A 107.2(10) . . ?
C14 C13 H13B 109.0(10) . . ?
P2 C13 H13B 107.3(10) . . ?
H13A C13 H13B 105.8(14) . . ?
C15 C14 C13 110.89(12) . . ?
C15 C14 H14A 109.7(11) . . ?
C13 C14 H14A 111.0(11) . . ?
C15 C14 H14B 105.8(11) . . ?
C13 C14 H14B 110.6(11) . . ?
H14A C14 H14B 108.6(15) . . ?
O3 C15 C14 108.51(13) . . ?
O3 C15 H15A 109.4(12) . . ?
C14 C15 H15A 110.3(12) . . ?
O3 C15 H15B 110.6(10) . . ?
C14 C15 H15B 110.4(10) . . ?
H15A C15 H15B 107.6(15) . . ?
O3 C16 H16A 110.8(14) . . ?
O3 C16 H16B 106.4(13) . . ?
H16A C16 H16B 112.6(19) . . ?
O3 C16 H16C 109.1(12) . . ?
H16A C16 H16C 109.7(18) . . ?
H16B C16 H16C 108.1(18) . . ?
C18 C17 P2 115.68(9) . . ?
C18 C17 H17A 110.6(10) . . ?
P2 C17 H17A 106.6(10) . . ?
C18 C17 H17B 110.7(10) . . ?
P2 C17 H17B 108.3(10) . . ?
H17A C17 H17B 104.2(13) . . ?
C19 C18 C17 112.85(11) . . ?
C19 C18 H18A 107.7(10) . . ?
C17 C18 H18A 109.9(10) . . ?
C19 C18 H18B 109.1(9) . . ?
C17 C18 H18B 110.0(9) . . ?
H18A C18 H18B 107.1(14) . . ?
O4 C19 C18 108.72(11) . . ?
O4 C19 H19A 110.1(10) . . ?
C18 C19 H19A 111.4(10) . . ?
O4 C19 H19B 107.5(9) . . ?
C18 C19 H19B 111.8(9) . . ?
H19A C19 H19B 107.3(13) . . ?
O4 C20 H20A 110.0(11) . . ?
O4 C20 H20B 107.7(11) . . ?
H20A C20 H20B 111.7(15) . . ?
O4 C20 H20C 109.8(12) . . ?
H20A C20 H20C 107.0(15) . . ?
H20B C20 H20C 110.7(15) . . ?
C22 C21 P3 114.75(9) . . ?
C22 C21 H21A 110.5(9) . . ?
P3 C21 H21A 105.8(9) . . ?
C22 C21 H21B 109.6(10) . . ?
P3 C21 H21B 108.5(10) . . ?
H21A C21 H21B 107.4(13) . . ?
C23 C22 C21 112.21(12) . . ?
C23 C22 H22A 108.3(9) . . ?
C21 C22 H22A 110.7(9) . . ?
C23 C22 H22B 107.4(10) . . ?
C21 C22 H22B 110.8(10) . . ?
H22A C22 H22B 107.2(14) . . ?
O5 C23 C22 108.32(12) . . ?
O5 C23 H23A 108.4(10) . . ?
C22 C23 H23A 111.4(10) . . ?
O5 C23 H23B 108.5(10) . . ?
C22 C23 H23B 111.3(10) . . ?
H23A C23 H23B 108.7(14) . . ?
O5 C24 H24A 106.7(12) . . ?
O5 C24 H24B 108.7(13) . . ?
H24A C24 H24B 108.5(17) . . ?
O5 C24 H24C 110.6(11) . . ?
H24A C24 H24C 111.0(16) . . ?
H24B C24 H24C 111.2(17) . . ?
C26 C25 P3 117.90(10) . . ?
C26 C25 H25A 110.7(10) . . ?
P3 C25 H25A 106.8(10) . . ?
C26 C25 H25B 109.8(10) . . ?
P3 C25 H25B 106.0(10) . . ?
H25A C25 H25B 104.7(14) . . ?
C27 C26 C25 111.44(12) . . ?
C27 C26 H26A 109.6(11) . . ?
C25 C26 H26A 110.4(11) . . ?
C27 C26 H26B 107.0(11) . . ?
C25 C26 H26B 111.1(11) . . ?
H26A C26 H26B 107.2(15) . . ?
O6 C27 C26 107.98(12) . . ?
O6 C27 H27A 108.5(10) . . ?
C26 C27 H27A 111.1(10) . . ?
O6 C27 H27B 109.6(10) . . ?
C26 C27 H27B 111.6(10) . . ?
H27A C27 H27B 108.0(14) . . ?
O6 C28 H28A 106.6(14) . . ?
O6 C28 H28B 111.1(14) . . ?
H28A C28 H28B 112.8(19) . . ?
O6 C28 H28C 108.7(13) . . ?
H28A C28 H28C 107.7(18) . . ?
H28B C28 H28C 109.7(18) . . ?
C30 C29 P4 116.81(9) . . ?
C30 C29 H29A 108.9(10) . . ?
P4 C29 H29A 106.7(9) . . ?
C30 C29 H29B 110.0(10) . . ?
P4 C29 H29B 106.2(10) . . ?
H29A C29 H29B 108.0(13) . . ?
C31 C30 C29 110.58(11) . . ?
C31 C30 H30A 109.7(9) . . ?
C29 C30 H30A 111.2(9) . . ?
C31 C30 H30B 107.7(10) . . ?
C29 C30 H30B 110.2(10) . . ?
H30A C30 H30B 107.3(13) . . ?
O7 C31 C30 108.57(11) . . ?
O7 C31 H31A 108.8(9) . . ?
C30 C31 H31A 111.5(9) . . ?
O7 C31 H31B 108.9(9) . . ?
C30 C31 H31B 110.2(9) . . ?
H31A C31 H31B 108.8(13) . . ?
O7 C32 H32A 111.9(11) . . ?
O7 C32 H32B 106.7(11) . . ?
H32A C32 H32B 109.6(15) . . ?
O7 C32 H32C 109.1(11) . . ?
H32A C32 H32C 107.4(15) . . ?
H32B C32 H32C 112.3(15) . . ?
C34 C33 P4 114.76(9) . . ?
C34 C33 H33A 110.3(10) . . ?
P4 C33 H33A 109.2(10) . . ?
C34 C33 H33B 109.3(10) . . ?
P4 C33 H33B 106.5(10) . . ?
H33A C33 H33B 106.5(13) . . ?
C35 C34 C33 112.06(11) . . ?
C35 C34 H34A 108.6(10) . . ?
C33 C34 H34A 110.4(10) . . ?
C35 C34 H34B 109.1(10) . . ?
C33 C34 H34B 109.8(10) . . ?
H34A C34 H34B 106.7(14) . . ?
O8 C35 C34 107.67(11) . . ?
O8 C35 H35A 110.6(10) . . ?
C34 C35 H35A 110.9(10) . . ?
O8 C35 H35B 111.1(10) . . ?
C34 C35 H35B 110.4(10) . . ?
H35A C35 H35B 106.2(14) . . ?
O8 C36 H36A 111.9(11) . . ?
O8 C36 H36B 108.2(10) . . ?
H36A C36 H36B 109.1(15) . . ?
O8 C36 H36C 110.2(11) . . ?
H36A C36 H36C 106.7(15) . . ?
H36B C36 H36C 110.8(15) . . ?
C43 B1 C55 109.61(10) . . ?
C43 B1 C49 109.57(10) . . ?
C55 B1 C49 108.76(10) . . ?
C43 B1 C37 109.49(10) . . ?
C55 B1 C37 109.08(10) . . ?
C49 B1 C37 110.32(10) . . ?
C42 C37 C38 114.77(12) . . ?
C42 C37 B1 123.77(11) . . ?
C38 C37 B1 121.38(11) . . ?
C39 C38 C37 122.99(13) . . ?
C39 C38 H38 118.1(10) . . ?
C37 C38 H38 118.9(10) . . ?
C40 C39 C38 120.07(14) . . ?
C40 C39 H39 120.5(11) . . ?
C38 C39 H39 119.4(11) . . ?
C41 C40 C39 118.93(14) . . ?
C41 C40 H40 122.3(12) . . ?
C39 C40 H40 118.8(12) . . ?
C40 C41 C42 120.21(14) . . ?
C40 C41 H41 119.6(11) . . ?
C42 C41 H41 120.1(11) . . ?
C41 C42 C37 123.03(13) . . ?
C41 C42 H42 116.5(10) . . ?
C37 C42 H42 120.5(10) . . ?
C48 C43 C44 115.39(12) . . ?
C48 C43 B1 123.27(11) . . ?
C44 C43 B1 121.31(11) . . ?
C45 C44 C43 122.79(13) . . ?
C45 C44 H44 117.2(10) . . ?
C43 C44 H44 120.0(10) . . ?
C44 C45 C46 120.00(13) . . ?
C44 C45 H45 118.8(10) . . ?
C46 C45 H45 121.2(10) . . ?
C47 C46 C45 118.86(12) . . ?
C47 C46 H46 120.2(10) . . ?
C45 C46 H46 120.9(10) . . ?
C46 C47 C48 120.46(13) . . ?
C46 C47 H47 122.1(9) . . ?
C48 C47 H47 117.5(9) . . ?
C47 C48 C43 122.49(12) . . ?
C47 C48 H48 118.0(9) . . ?
C43 C48 H48 119.6(9) . . ?
C50 C49 C54 114.92(12) . . ?
C50 C49 B1 122.59(11) . . ?
C54 C49 B1 122.46(11) . . ?
C51 C50 C49 122.71(13) . . ?
C51 C50 H50 117.0(10) . . ?
C49 C50 H50 120.2(10) . . ?
C52 C51 C50 120.40(13) . . ?
C52 C51 H51 121.7(11) . . ?
C50 C51 H51 117.9(11) . . ?
C53 C52 C51 118.73(13) . . ?
C53 C52 H52 121.8(10) . . ?
C51 C52 H52 119.5(11) . . ?
C52 C53 C54 120.21(13) . . ?
C52 C53 H53 119.3(10) . . ?
C54 C53 H53 120.4(10) . . ?
C53 C54 C49 123.00(13) . . ?
C53 C54 H54 117.8(9) . . ?
C49 C54 H54 119.2(9) . . ?
C60 C55 C56 114.95(12) . . ?
C60 C55 B1 122.46(11) . . ?
C56 C55 B1 122.52(11) . . ?
C57 C56 C55 122.77(13) . . ?
C57 C56 H56 117.4(10) . . ?
C55 C56 H56 119.9(10) . . ?
C58 C57 C56 120.15(13) . . ?
C58 C57 H57 120.4(10) . . ?
C56 C57 H57 119.5(10) . . ?
C57 C58 C59 119.01(13) . . ?
C57 C58 H58 121.1(11) . . ?
C59 C58 H58 119.9(11) . . ?
C58 C59 C60 120.19(13) . . ?
C58 C59 H59 120.1(10) . . ?
C60 C59 H59 119.7(10) . . ?
C59 C60 C55 122.91(13) . . ?
C59 C60 H60 118.4(10) . . ?
C55 C60 H60 118.7(10) . . ?

loop_
_geom_bond_atom_site_label_1
_geom_bond_atom_site_label_2
_geom_bond_distance
_geom_bond_site_symmetry_2
_geom_bond_publ_flag
Fe1 P4 2.2158(6) . ?
Fe1 P3 2.2203(5) . ?
Fe1 P2 2.2239(5) . ?
Fe1 P1 2.2278(5) . ?
Fe1 H1 1.559(19) . ?
Fe1 H2 1.52(3) . ?
Fe1 H3 1.51(3) . ?
Fe1A P4 2.207(4) . ?
Fe1A P3 2.217(4) . ?
Fe1A P2 2.248(4) . ?
Fe1A P1 2.256(4) . ?
Fe1A H1 1.183(19) . ?
Fe1A H2 1.89(3) . ?
Fe1A H3 1.89(3) . ?
P1 C5 1.8365(13) . ?
P1 C1 1.8422(13) . ?
P1 C9 1.8482(13) . ?
P2 C13 1.8395(14) . ?
P2 C17 1.8395(13) . ?
P2 C2 1.8447(13) . ?
P3 C21 1.8351(13) . ?
P3 C25 1.8390(14) . ?
P3 C3 1.8446(13) . ?
P4 C29 1.8358(13) . ?
P4 C33 1.8387(14) . ?
P4 C4 1.8511(13) . ?
O1 C7 1.4191(17) . ?
O1 C8 1.4238(18) . ?
O2 C11 1.4181(17) . ?
O2 C12 1.4230(18) . ?
O3 C15 1.411(2) . ?
O3 C16 1.423(2) . ?
O4 C19 1.4216(17) . ?
O4 C20 1.4251(17) . ?
O5 C24 1.416(2) . ?
O5 C23 1.4170(19) . ?
O6 C27 1.4136(19) . ?
O6 C28 1.4191(19) . ?
O7 C32 1.4124(17) . ?
O7 C31 1.4276(16) . ?
O8 C35 1.4217(17) . ?
O8 C36 1.4226(18) . ?
C1 C2 1.5186(18) . ?
C1 H1A 0.951(16) . ?
C1 H1B 0.971(17) . ?
C2 H2A 0.961(16) . ?
C2 H2B 0.961(17) . ?
C3 C4 1.5206(19) . ?
C3 H3A 0.922(19) . ?
C3 H3B 0.959(17) . ?
C4 H4A 0.997(18) . ?
C4 H4B 0.956(18) . ?
C5 C6 1.5322(18) . ?
C5 H5A 0.991(17) . ?
C5 H5B 0.965(17) . ?
C6 C7 1.5188(18) . ?
C6 H6A 0.965(16) . ?
C6 H6B 0.948(17) . ?
C7 H7A 0.989(17) . ?
C7 H7B 1.010(17) . ?
C8 H8A 0.97(2) . ?
C8 H8B 0.95(2) . ?
C8 H8C 1.02(2) . ?
C9 C10 1.5298(18) . ?
C9 H9A 0.961(16) . ?
C9 H9B 0.982(17) . ?
C10 C11 1.5136(19) . ?
C10 H10A 0.933(19) . ?
C10 H10B 0.983(19) . ?
C11 H11A 1.003(18) . ?
C11 H11B 0.989(19) . ?
C12 H12A 0.95(2) . ?
C12 H12B 0.99(2) . ?
C12 H12C 1.01(2) . ?
C13 C14 1.5266(19) . ?
C13 H13A 0.992(17) . ?
C13 H13B 0.935(17) . ?
C14 C15 1.518(2) . ?
C14 H14A 1.03(2) . ?
C14 H14B 0.97(2) . ?
C15 H15A 1.01(2) . ?
C15 H15B 0.977(18) . ?
C16 H16A 0.99(2) . ?
C16 H16B 1.03(2) . ?
C16 H16C 1.02(2) . ?
C17 C18 1.5275(18) . ?
C17 H17A 0.955(17) . ?
C17 H17B 0.942(17) . ?
C18 C19 1.5162(19) . ?
C18 H18A 0.937(17) . ?
C18 H18B 1.004(17) . ?
C19 H19A 0.982(18) . ?
C19 H19B 0.998(17) . ?
C20 H20A 0.971(19) . ?
C20 H20B 0.966(19) . ?
C20 H20C 0.98(2) . ?
C21 C22 1.5294(19) . ?
C21 H21A 0.969(16) . ?
C21 H21B 0.975(17) . ?
C22 C23 1.516(2) . ?
C22 H22A 0.987(17) . ?
C22 H22B 0.951(17) . ?
C23 H23A 1.016(18) . ?
C23 H23B 0.996(19) . ?
C24 H24A 0.98(2) . ?
C24 H24B 1.02(2) . ?
C24 H24C 1.01(2) . ?
C25 C26 1.5291(19) . ?
C25 H25A 1.008(18) . ?
C25 H25B 0.949(17) . ?
C26 C27 1.514(2) . ?
C26 H26A 0.981(19) . ?
C26 H26B 0.948(19) . ?
C27 H27A 0.977(19) . ?
C27 H27B 0.957(18) . ?
C28 H28A 0.98(2) . ?
C28 H28B 1.04(3) . ?
C28 H28C 1.00(2) . ?
C29 C30 1.5282(19) . ?
C29 H29A 0.955(16) . ?
C29 H29B 0.961(17) . ?
C30 C31 1.5175(18) . ?
C30 H30A 0.979(16) . ?
C30 H30B 0.963(18) . ?
C31 H31A 0.986(16) . ?
C31 H31B 0.990(17) . ?
C32 H32A 0.99(2) . ?
C32 H32B 1.008(19) . ?
C32 H32C 0.961(19) . ?
C33 C34 1.5330(19) . ?
C33 H33A 0.974(17) . ?
C33 H33B 0.980(17) . ?
C34 C35 1.515(2) . ?
C34 H34A 0.985(17) . ?
C34 H34B 1.011(18) . ?
C35 H35A 0.990(18) . ?
C35 H35B 0.990(18) . ?
C36 H36A 1.01(2) . ?
C36 H36B 0.996(18) . ?
C36 H36C 1.01(2) . ?
B1 C43 1.6475(18) . ?
B1 C55 1.6504(19) . ?
B1 C49 1.6512(19) . ?
B1 C37 1.6527(19) . ?
C37 C42 1.4027(18) . ?
C37 C38 1.4107(19) . ?
C38 C39 1.391(2) . ?
C38 H38 0.930(17) . ?
C39 C40 1.388(2) . ?
C39 H39 0.961(19) . ?
C40 C41 1.386(2) . ?
C40 H40 0.95(2) . ?
C41 C42 1.3926(19) . ?
C41 H41 0.927(18) . ?
C42 H42 0.945(17) . ?
C43 C48 1.3998(18) . ?
C43 C44 1.4096(18) . ?
C44 C45 1.3907(19) . ?
C44 H44 0.965(17) . ?
C45 C46 1.392(2) . ?
C45 H45 0.946(17) . ?
C46 C47 1.385(2) . ?
C46 H46 0.962(17) . ?
C47 C48 1.3964(18) . ?
C47 H47 0.960(16) . ?
C48 H48 0.939(15) . ?
C49 C50 1.4070(19) . ?
C49 C54 1.4079(18) . ?
C50 C51 1.393(2) . ?
C50 H50 0.950(17) . ?
C51 C52 1.391(2) . ?
C51 H51 0.937(18) . ?
C52 C53 1.385(2) . ?
C52 H52 0.917(17) . ?
C53 C54 1.3933(19) . ?
C53 H53 0.974(17) . ?
C54 H54 0.944(16) . ?
C55 C60 1.4008(19) . ?
C55 C56 1.4069(18) . ?
C56 C57 1.3973(19) . ?
C56 H56 0.918(17) . ?
C57 C58 1.380(2) . ?
C57 H57 0.944(17) . ?
C58 C59 1.385(2) . ?
C58 H58 0.957(18) . ?
C59 C60 1.3942(19) . ?
C59 H59 0.980(17) . ?
C60 H60 0.961(17) . ?

loop_
_geom_torsion_atom_site_label_1
_geom_torsion_atom_site_label_2
_geom_torsion_atom_site_label_3
_geom_torsion_atom_site_label_4
_geom_torsion
_geom_torsion_site_symmetry_1
_geom_torsion_site_symmetry_2
_geom_torsion_site_symmetry_3
_geom_torsion_site_symmetry_4
_geom_torsion_publ_flag
P4 Fe1 P1 C5 53.30(10) . . . . ?
P3 Fe1 P1 C5 141.1(2) . . . . ?
P2 Fe1 P1 C5 -134.23(6) . . . . ?
P4 Fe1 P1 C1 169.57(6) . . . . ?
P3 Fe1 P1 C1 -102.6(2) . . . . ?
P2 Fe1 P1 C1 -17.97(8) . . . . ?
P4 Fe1 P1 C9 -74.88(8) . . . . ?
P3 Fe1 P1 C9 12.9(2) . . . . ?
P2 Fe1 P1 C9 97.58(7) . . . . ?
P4 Fe1 P1 Fe1A -83.7(6) . . . . ?
P3 Fe1 P1 Fe1A 4.2(4) . . . . ?
P2 Fe1 P1 Fe1A 88.8(6) . . . . ?
P4 Fe1A P1 C5 37.7(4) . . . . ?
P3 Fe1A P1 C5 -49.9(8) . . . . ?
P2 Fe1A P1 C5 -130.43(11) . . . . ?
P4 Fe1A P1 C1 162.17(18) . . . . ?
P3 Fe1A P1 C1 74.5(8) . . . . ?
P2 Fe1A P1 C1 -6.0(3) . . . . ?
P4 Fe1A P1 C9 -86.0(3) . . . . ?
P3 Fe1A P1 C9 -173.7(7) . . . . ?
P2 Fe1A P1 C9 105.8(2) . . . . ?
P4 Fe1A P1 Fe1 85.8(6) . . . . ?
P3 Fe1A P1 Fe1 -1.8(2) . . . . ?
P2 Fe1A P1 Fe1 -82.3(6) . . . . ?
P4 Fe1 P2 C13 -163.74(17) . . . . ?
P3 Fe1 P2 C13 -78.96(8) . . . . ?
P1 Fe1 P2 C13 106.94(7) . . . . ?
P4 Fe1 P2 C17 -39.05(19) . . . . ?
P3 Fe1 P2 C17 45.74(10) . . . . ?
P1 Fe1 P2 C17 -128.36(6) . . . . ?
P4 Fe1 P2 C2 81.56(18) . . . . ?
P3 Fe1 P2 C2 166.34(6) . . . . ?
P1 Fe1 P2 C2 -7.76(8) . . . . ?
P4 Fe1 P2 Fe1A -0.2(5) . . . . ?
P3 Fe1 P2 Fe1A 84.6(6) . . . . ?
P1 Fe1 P2 Fe1A -89.5(6) . . . . ?
P4 Fe1A P2 C13 18.2(9) . . . . ?
P3 Fe1A P2 C13 -66.9(3) . . . . ?
P1 Fe1A P2 C13 99.73(18) . . . . ?
P4 Fe1A P2 C17 144.7(8) . . . . ?
P3 Fe1A P2 C17 59.5(3) . . . . ?
P1 Fe1A P2 C17 -133.81(15) . . . . ?
P4 Fe1A P2 C2 -101.2(8) . . . . ?
P3 Fe1A P2 C2 173.63(18) . . . . ?
P1 Fe1A P2 C2 -19.7(3) . . . . ?
P4 Fe1A P2 Fe1 0.1(3) . . . . ?
P3 Fe1A P2 Fe1 -85.0(6) . . . . ?
P1 Fe1A P2 Fe1 81.6(6) . . . . ?
P4 Fe1 P3 C21 -137.60(6) . . . . ?
P2 Fe1 P3 C21 49.91(9) . . . . ?
P1 Fe1 P3 C21 134.1(2) . . . . ?
P4 Fe1 P3 C25 97.24(7) . . . . ?
P2 Fe1 P3 C25 -75.26(8) . . . . ?
P1 Fe1 P3 C25 9.0(2) . . . . ?
P4 Fe1 P3 C3 -19.24(8) . . . . ?
P2 Fe1 P3 C3 168.27(6) . . . . ?
P1 Fe1 P3 C3 -107.5(2) . . . . ?
P4 Fe1 P3 Fe1A 84.1(6) . . . . ?
P2 Fe1 P3 Fe1A -88.4(6) . . . . ?
P1 Fe1 P3 Fe1A -4.2(4) . . . . ?
P4 Fe1A P3 C21 -133.08(12) . . . . ?
P2 Fe1A P3 C21 35.0(4) . . . . ?
P1 Fe1A P3 C21 -44.5(8) . . . . ?
P4 Fe1A P3 C25 105.4(2) . . . . ?
P2 Fe1A P3 C25 -86.5(3) . . . . ?
P1 Fe1A P3 C25 -166.0(7) . . . . ?
P4 Fe1A P3 C3 -6.7(3) . . . . ?
P2 Fe1A P3 C3 161.39(17) . . . . ?
P1 Fe1A P3 C3 82.0(8) . . . . ?
P4 Fe1A P3 Fe1 -86.8(6) . . . . ?
P2 Fe1A P3 Fe1 81.3(6) . . . . ?
P1 Fe1A P3 Fe1 1.8(2) . . . . ?
P3 Fe1A P4 C29 107.65(18) . . . . ?
P2 Fe1A P4 C29 21.7(9) . . . . ?
P1 Fe1A P4 C29 -58.8(3) . . . . ?
P3 Fe1A P4 C33 -126.98(17) . . . . ?
P2 Fe1A P4 C33 147.1(8) . . . . ?
P1 Fe1A P4 C33 66.6(3) . . . . ?
P3 Fe1A P4 C4 -15.6(3) . . . . ?
P2 Fe1A P4 C4 -101.6(8) . . . . ?
P1 Fe1A P4 C4 177.93(18) . . . . ?
P3 Fe1A P4 Fe1 85.8(6) . . . . ?
P2 Fe1A P4 Fe1 -0.1(3) . . . . ?
P1 Fe1A P4 Fe1 -80.6(6) . . . . ?
P3 Fe1 P4 C29 114.33(7) . . . . ?
P2 Fe1 P4 C29 -160.32(17) . . . . ?
P1 Fe1 P4 C29 -71.60(9) . . . . ?
P3 Fe1 P4 C33 -120.86(6) . . . . ?
P2 Fe1 P4 C33 -35.51(19) . . . . ?
P1 Fe1 P4 C33 53.21(10) . . . . ?
P3 Fe1 P4 C4 -3.16(9) . . . . ?
P2 Fe1 P4 C4 82.19(18) . . . . ?
P1 Fe1 P4 C4 170.91(6) . . . . ?
P3 Fe1 P4 Fe1A -85.1(6) . . . . ?
P2 Fe1 P4 Fe1A 0.2(5) . . . . ?
P1 Fe1 P4 Fe1A 89.0(6) . . . . ?
C5 P1 C1 C2 176.04(9) . . . . ?
C9 P1 C1 C2 -79.16(10) . . . . ?
Fe1 P1 C1 C2 46.23(11) . . . . ?
Fe1A P1 C1 C2 36.4(3) . . . . ?
P1 C1 C2 P2 -52.27(10) . . . . ?
C13 P2 C2 C1 -83.98(10) . . . . ?
C17 P2 C2 C1 170.84(9) . . . . ?
Fe1 P2 C2 C1 37.97(11) . . . . ?
Fe1A P2 C2 C1 48.0(3) . . . . ?
C21 P3 C3 C4 171.46(9) . . . . ?
C25 P3 C3 C4 -82.77(10) . . . . ?
Fe1 P3 C3 C4 42.60(11) . . . . ?
Fe1A P3 C3 C4 32.4(3) . . . . ?
P3 C3 C4 P4 -44.86(11) . . . . ?
C29 P4 C4 C3 -97.97(10) . . . . ?
C33 P4 C4 C3 160.40(9) . . . . ?
Fe1A P4 C4 C3 40.5(3) . . . . ?
Fe1 P4 C4 C3 30.24(12) . . . . ?
C1 P1 C5 C6 -67.95(10) . . . . ?
C9 P1 C5 C6 -173.69(10) . . . . ?
Fe1 P1 C5 C6 51.30(12) . . . . ?
Fe1A P1 C5 C6 59.8(3) . . . . ?
P1 C5 C6 C7 165.95(9) . . . . ?
C8 O1 C7 C6 177.63(12) . . . . ?
C5 C6 C7 O1 -67.53(14) . . . . ?
C5 P1 C9 C10 67.89(11) . . . . ?
C1 P1 C9 C10 -36.54(12) . . . . ?
Fe1 P1 C9 C10 -154.52(9) . . . . ?
Fe1A P1 C9 C10 -152.97(14) . . . . ?
P1 C9 C10 C11 -176.00(10) . . . . ?
C12 O2 C11 C10 -171.00(14) . . . . ?
C9 C10 C11 O2 -56.89(17) . . . . ?
C17 P2 C13 C14 66.22(13) . . . . ?
C2 P2 C13 C14 -39.80(13) . . . . ?
Fe1 P2 C13 C14 -157.99(11) . . . . ?
Fe1A P2 C13 C14 -161.27(17) . . . . ?
P2 C13 C14 C15 -169.98(12) . . . . ?
C16 O3 C15 C14 178.27(15) . . . . ?
C13 C14 C15 O3 -59.02(18) . . . . ?
C13 P2 C17 C18 -172.71(10) . . . . ?
C2 P2 C17 C18 -66.42(11) . . . . ?
Fe1 P2 C17 C18 57.08(12) . . . . ?
Fe1A P2 C17 C18 50.3(2) . . . . ?
P2 C17 C18 C19 -173.34(9) . . . . ?
C20 O4 C19 C18 177.18(12) . . . . ?
C17 C18 C19 O4 -65.56(15) . . . . ?
C25 P3 C21 C22 -176.26(10) . . . . ?
C3 P3 C21 C22 -69.76(11) . . . . ?
Fe1 P3 C21 C22 51.65(12) . . . . ?
Fe1A P3 C21 C22 59.8(3) . . . . ?
P3 C21 C22 C23 178.54(10) . . . . ?
C24 O5 C23 C22 179.14(13) . . . . ?
C21 C22 C23 O5 61.09(16) . . . . ?
C21 P3 C25 C26 56.15(12) . . . . ?
C3 P3 C25 C26 -50.27(12) . . . . ?
Fe1 P3 C25 C26 -169.99(9) . . . . ?
Fe1A P3 C25 C26 -167.67(14) . . . . ?
P3 C25 C26 C27 -167.63(10) . . . . ?
C28 O6 C27 C26 179.66(13) . . . . ?
C25 C26 C27 O6 63.15(16) . . . . ?
C33 P4 C29 C30 166.66(10) . . . . ?
C4 P4 C29 C30 63.60(11) . . . . ?
Fe1A P4 C29 C30 -62.3(2) . . . . ?
Fe1 P4 C29 C30 -58.15(12) . . . . ?
P4 C29 C30 C31 177.12(9) . . . . ?
C32 O7 C31 C30 172.11(13) . . . . ?
C29 C30 C31 O7 -62.64(15) . . . . ?
C29 P4 C33 C34 -178.09(10) . . . . ?
C4 P4 C33 C34 -74.21(11) . . . . ?
Fe1A P4 C33 C34 41.8(2) . . . . ?
Fe1 P4 C33 C34 48.03(12) . . . . ?
P4 C33 C34 C35 148.63(10) . . . . ?
C36 O8 C35 C34 170.44(12) . . . . ?
C33 C34 C35 O8 172.40(11) . . . . ?
C43 B1 C37 C42 25.71(17) . . . . ?
C55 B1 C37 C42 -94.23(14) . . . . ?
C49 B1 C37 C42 146.37(12) . . . . ?
C43 B1 C37 C38 -157.82(12) . . . . ?
C55 B1 C37 C38 82.24(15) . . . . ?
C49 B1 C37 C38 -37.16(16) . . . . ?
C42 C37 C38 C39 0.4(2) . . . . ?
B1 C37 C38 C39 -176.41(13) . . . . ?
C37 C38 C39 C40 -0.7(2) . . . . ?
C38 C39 C40 C41 0.4(2) . . . . ?
C39 C40 C41 C42 0.2(2) . . . . ?
C40 C41 C42 C37 -0.5(2) . . . . ?
C38 C37 C42 C41 0.3(2) . . . . ?
B1 C37 C42 C41 176.95(13) . . . . ?
C55 B1 C43 C48 -138.57(12) . . . . ?
C49 B1 C43 C48 -19.29(16) . . . . ?
C37 B1 C43 C48 101.82(13) . . . . ?
C55 B1 C43 C44 43.42(15) . . . . ?
C49 B1 C43 C44 162.70(11) . . . . ?
C37 B1 C43 C44 -76.19(14) . . . . ?
C48 C43 C44 C45 -1.48(19) . . . . ?
B1 C43 C44 C45 176.68(12) . . . . ?
C43 C44 C45 C46 0.8(2) . . . . ?
C44 C45 C46 C47 0.4(2) . . . . ?
C45 C46 C47 C48 -0.9(2) . . . . ?
C46 C47 C48 C43 0.2(2) . . . . ?
C44 C43 C48 C47 0.94(18) . . . . ?
B1 C43 C48 C47 -177.18(12) . . . . ?
C43 B1 C49 C50 85.80(14) . . . . ?
C55 B1 C49 C50 -154.39(12) . . . . ?
C37 B1 C49 C50 -34.80(16) . . . . ?
C43 B1 C49 C54 -91.97(14) . . . . ?
C55 B1 C49 C54 27.83(16) . . . . ?
C37 B1 C49 C54 147.42(12) . . . . ?
C54 C49 C50 C51 -1.55(19) . . . . ?
B1 C49 C50 C51 -179.48(12) . . . . ?
C49 C50 C51 C52 0.4(2) . . . . ?
C50 C51 C52 C53 1.3(2) . . . . ?
C51 C52 C53 C54 -1.7(2) . . . . ?
C52 C53 C54 C49 0.4(2) . . . . ?
C50 C49 C54 C53 1.14(19) . . . . ?
B1 C49 C54 C53 179.08(12) . . . . ?
C43 B1 C55 C60 -149.15(12) . . . . ?
C49 B1 C55 C60 91.07(14) . . . . ?
C37 B1 C55 C60 -29.29(16) . . . . ?
C43 B1 C55 C56 33.98(16) . . . . ?
C49 B1 C55 C56 -85.79(14) . . . . ?
C37 B1 C55 C56 153.85(12) . . . . ?
C60 C55 C56 C57 0.44(19) . . . . ?
B1 C55 C56 C57 177.52(12) . . . . ?
C55 C56 C57 C58 -0.3(2) . . . . ?
C56 C57 C58 C59 -0.2(2) . . . . ?
C57 C58 C59 C60 0.5(2) . . . . ?
C58 C59 C60 C55 -0.3(2) . . . . ?
C56 C55 C60 C59 -0.15(19) . . . . ?
B1 C55 C60 C59 -177.23(13) . . . . ?
